data_7014570
loop_
_publ_author_name
'Miyasaka, Hitoshi'
'Motokawa, Natsuko'
'Atsuumi, Ryo'
'Kamo, Hiromichi'
'Asai, Yuichiro'
'Yamashita, Masahiro'

_publ_section_title
;
 Tuning of the ionization potential of paddlewheel diruthenium(II, II)
 complexes with fluorine atoms on the benzoate ligands.
;
_journal_issue 3
_journal_name_full 'Dalton transactions (Cambridge, England : 2003)'
_journal_page_first 673
_journal_page_last 682
_journal_paper_doi 10.1039/c0dt00956c
_journal_volume 40
_journal_year 2011
_chemical_formula_moiety 'C36 H28 F8 O10 Ru2 '
_chemical_formula_sum 'C36 H28 F8 O10 Ru2'
_chemical_formula_weight 974.74
_space_group_IT_number 14
_symmetry_cell_setting monoclinic
_symmetry_Int_Tables_number 14
_symmetry_space_group_name_Hall '-P 2ybc'
_symmetry_space_group_name_H-M 'P 1 21/c 1'
_cell_angle_alpha 90.0000
_cell_angle_beta 108.293(3)
_cell_angle_gamma 90.0000
_cell_formula_units_Z 2
_cell_length_a 9.090(2)
_cell_length_b 18.451(4)
_cell_length_c 11.068(3)
_cell_measurement_temperature 93.1
_cell_measurement_theta_max 27.5
_cell_measurement_theta_min 3.2
_cell_volume 1762.5(7)
_computing_cell_refinement CrystalClear
_computing_data_collection CrystalClear
_computing_data_reduction CrystalStructure
_computing_publication_material 'CrystalStructure 3.8'
_computing_structure_refinement CRYSTALS
_computing_structure_solution SIR92
_diffrn_ambient_temperature 93.1
_diffrn_detector_area_resol_mean 7.31
_diffrn_measured_fraction_theta_full 0.974
_diffrn_measured_fraction_theta_max 0.974
_diffrn_measurement_device_type 'Rigaku Saturn'
_diffrn_measurement_method \w
_diffrn_radiation_type 'Mo K\a'
_diffrn_radiation_wavelength 0.71070
_diffrn_reflns_av_R_equivalents 0.110
_diffrn_reflns_limit_h_max 11
_diffrn_reflns_limit_h_min -10
_diffrn_reflns_limit_k_max 23
_diffrn_reflns_limit_k_min -23
_diffrn_reflns_limit_l_max 13
_diffrn_reflns_limit_l_min -14
_diffrn_reflns_number 12930
_diffrn_reflns_theta_full 27.48
_diffrn_reflns_theta_max 27.48
_exptl_absorpt_coefficient_mu 0.959
_exptl_absorpt_correction_T_max 0.000
_exptl_absorpt_correction_T_min 0.000
_exptl_absorpt_correction_type none
_exptl_crystal_colour brown
_exptl_crystal_density_diffrn 1.837
_exptl_crystal_density_method 'not measured'
_exptl_crystal_description block
_exptl_crystal_F_000 968.00
_exptl_crystal_size_max 0.25
_exptl_crystal_size_mid 0.10
_exptl_crystal_size_min 0.10
_refine_diff_density_max 1.82
_refine_diff_density_min -1.57
_refine_ls_extinction_method none
_refine_ls_goodness_of_fit_ref 1.009
_refine_ls_hydrogen_treatment constr
_refine_ls_number_parameters 287
_refine_ls_number_reflns 3942
_refine_ls_R_factor_gt 0.0698
_refine_ls_shift/su_max 0.0000
_refine_ls_structure_factor_coef Fsqd
_refine_ls_weighting_details 'w = 1/[0.0027Fo^2^ + 1.0000\s(Fo^2^)]/(4Fo^2^)'
_refine_ls_weighting_scheme calc
_refine_ls_wR_factor_ref 0.1853
_reflns_number_gt 2757
_reflns_number_total 3942
_reflns_threshold_expression F^2^>2.0\s(F^2^)
_cod_data_source_file C0DT00956C.TXT
_cod_data_source_block Ru2-34F2PhCO2
_cod_original_formula_sum 'C36 H28 F8 O10 Ru2 '
_cod_database_code 7014570

loop_
_symmetry_equiv_pos_site_id
_symmetry_equiv_pos_as_xyz
1 +X,+Y,+Z
2 -X,1/2+Y,1/2-Z
3 -X,-Y,-Z
4 +X,1/2-Y,1/2+Z

loop_
_atom_site_label
_atom_site_type_symbol
_atom_site_fract_x
_atom_site_fract_y
_atom_site_fract_z
_atom_site_U_iso_or_equiv
_atom_site_adp_type
_atom_site_occupancy
_atom_site_symmetry_multiplicity
_atom_site_calc_flag
_atom_site_refinement_flags
_atom_site_disorder_assembly
_atom_site_disorder_group
Ru(1) Ru 0.89102(4) 0.47407(2) 0.93361(4) 0.01618(13) Uani 1.00 1 d . . .
F(1) F 0.4079(17) 0.7817(9) 0.8943(15) 0.038(4) Uani 0.23 1 d P . .
F(2) F 0.5086(4) 0.8642(2) 1.0703(4) 0.0430(11) Uani 1.00 1 d . . .
F(3) F 0.7810(5) 0.8357(2) 1.2381(4) 0.0312(13) Uani 0.77 1 d P . .
F(4) F 0.922(3) 0.6195(15) 0.366(2) 0.061(9) Uani 0.18 1 d P . .
F(5) F 1.1370(5) 0.7151(3) 0.3928(4) 0.0774(17) Uani 1.00 1 d . . .
F(6) F 1.3032(4) 0.7491(2) 0.6293(4) 0.0337(12) Uani 0.82 1 d P . .
O(1) O 0.7680(3) 0.5665(2) 0.9481(3) 0.0203(9) Uani 1.00 1 d . . .
O(2) O 0.9848(4) 0.6159(2) 1.0825(3) 0.0220(9) Uani 1.00 1 d . . .
O(3) O 0.9385(4) 0.5194(2) 0.7791(3) 0.0202(9) Uani 1.00 1 d . . .
O(4) O 1.1507(4) 0.5728(2) 0.9105(3) 0.0194(9) Uani 1.00 1 d . . .
O(5) O 0.6530(4) 0.4306(2) 0.7980(3) 0.0219(9) Uani 1.00 1 d . . .
C(1) C 0.8412(6) 0.6176(3) 1.0181(5) 0.0204(13) Uani 1.00 1 d . . .
C(2) C 0.7528(6) 0.6841(3) 1.0289(5) 0.0214(13) Uani 1.00 1 d . . .
C(3) C 0.6096(6) 0.6996(3) 0.9386(6) 0.0279(15) Uani 1.00 1 d . . .
C(4) C 0.5270(6) 0.7609(3) 0.9496(6) 0.0310(16) Uani 1.00 1 d . . .
C(5) C 0.5892(7) 0.8050(3) 1.0548(6) 0.0340(17) Uani 1.00 1 d . . .
C(6) C 0.7319(7) 0.7909(3) 1.1455(6) 0.0288(15) Uani 1.00 1 d . . .
C(7) C 0.8145(6) 0.7308(3) 1.1315(5) 0.0259(14) Uani 1.00 1 d . . .
C(8) C 1.0549(5) 0.5614(3) 0.8012(5) 0.0201(13) Uani 1.00 1 d . . .
C(9) C 1.0768(6) 0.6017(3) 0.6915(5) 0.0234(14) Uani 1.00 1 d . . .
C(10) C 0.9907(7) 0.5838(4) 0.5680(6) 0.0374(18) Uani 1.00 1 d . . .
C(11) C 1.0122(8) 0.6208(5) 0.4665(6) 0.053(2) Uani 1.00 1 d . . .
C(12) C 1.1175(8) 0.6774(4) 0.4900(6) 0.049(2) Uani 1.00 1 d . . .
C(13) C 1.2023(6) 0.6952(3) 0.6130(5) 0.0304(16) Uani 1.00 1 d . . .
C(14) C 1.1866(6) 0.6574(3) 0.7153(5) 0.0223(13) Uani 1.00 1 d . . .
C(15) C 0.5319(6) 0.4124(3) 0.8529(5) 0.0289(15) Uani 1.00 1 d . . .
C(16) C 0.4006(8) 0.4603(4) 0.7928(7) 0.045(2) Uani 1.00 1 d . . .
C(17) C 0.4109(7) 0.4738(4) 0.6618(6) 0.0371(19) Uani 1.00 1 d . . .
C(18) C 0.5850(6) 0.4741(3) 0.6843(6) 0.0318(17) Uani 1.00 1 d . . .
H(1) H 0.5685 0.6676 0.8689 0.035 Uiso 1.00 1 c R . .
H(2) H 0.9131 0.7212 1.1913 0.031 Uiso 1.00 1 c R . .
H(3) H 0.9163 0.5460 0.5530 0.044 Uiso 1.00 1 c R . .
H(4) H 1.2485 0.6688 0.7997 0.027 Uiso 1.00 1 c R . .
H(5) H 0.5676 0.4201 0.9423 0.034 Uiso 1.00 1 c R . .
H(6) H 0.5021 0.3631 0.8358 0.034 Uiso 1.00 1 c R . .
H(7) H 0.4095 0.5045 0.8387 0.056 Uiso 1.00 1 c R . .
H(8) H 0.3055 0.4374 0.7882 0.056 Uiso 1.00 1 c R . .
H(9) H 0.3659 0.5191 0.6294 0.045 Uiso 1.00 1 c R . .
H(10) H 0.3616 0.4362 0.6048 0.045 Uiso 1.00 1 c R . .
H(11) H 0.6240 0.5222 0.6974 0.038 Uiso 1.00 1 c R . .
H(12) H 0.6077 0.4535 0.6136 0.038 Uiso 1.00 1 c R . .

loop_
_atom_site_aniso_label
_atom_site_aniso_U_11
_atom_site_aniso_U_22
_atom_site_aniso_U_33
_atom_site_aniso_U_12
_atom_site_aniso_U_13
_atom_site_aniso_U_23
Ru(1) 0.0128(2) 0.0179(2) 0.0191(2) -0.00033(14) 0.00677(19) 0.00123(15)
F(1) 0.030(9) 0.043(10) 0.026(8) 0.016(7) -0.012(6) 0.002(7)
F(2) 0.034(2) 0.0222(18) 0.078(3) 0.0042(15) 0.0250(19) -0.0068(18)
F(3) 0.037(2) 0.028(2) 0.032(2) -0.0069(19) 0.015(2) -0.0131(19)
F(4) 0.09(2) 0.072(19) 0.023(12) -0.032(15) 0.025(13) -0.001(11)
F(5) 0.064(3) 0.125(4) 0.032(2) -0.059(3) -0.001(2) 0.030(2)
F(6) 0.034(2) 0.032(2) 0.039(2) -0.0149(19) 0.0173(19) 0.0045(19)
O(1) 0.0134(17) 0.0225(19) 0.0230(19) 0.0014(14) 0.0030(14) 0.0025(15)
O(2) 0.0180(18) 0.0205(19) 0.027(2) 0.0013(14) 0.0057(15) 0.0000(15)
O(3) 0.0175(19) 0.025(2) 0.0186(19) -0.0012(14) 0.0065(15) 0.0033(14)
O(4) 0.0162(17) 0.0227(19) 0.0211(19) 0.0015(14) 0.0085(14) 0.0024(15)
O(5) 0.0161(18) 0.025(2) 0.027(2) -0.0032(14) 0.0094(15) 0.0029(15)
C(1) 0.019(2) 0.022(2) 0.020(2) -0.004(2) 0.006(2) 0.002(2)
C(2) 0.018(2) 0.025(2) 0.026(2) -0.000(2) 0.014(2) 0.005(2)
C(3) 0.022(2) 0.025(2) 0.040(3) -0.001(2) 0.015(2) -0.001(2)
C(4) 0.019(2) 0.022(2) 0.054(4) 0.002(2) 0.015(2) 0.001(2)
C(5) 0.033(3) 0.018(2) 0.060(4) 0.007(2) 0.028(3) 0.006(2)
C(6) 0.032(3) 0.020(2) 0.040(3) -0.002(2) 0.019(2) -0.001(2)
C(7) 0.023(2) 0.025(2) 0.030(3) 0.000(2) 0.009(2) -0.000(2)
C(8) 0.013(2) 0.026(2) 0.024(2) 0.002(2) 0.008(2) 0.002(2)
C(9) 0.015(2) 0.030(2) 0.028(2) 0.001(2) 0.011(2) 0.002(2)
C(10) 0.027(3) 0.055(4) 0.026(3) -0.017(2) 0.004(2) 0.005(2)
C(11) 0.042(4) 0.088(6) 0.024(3) -0.035(4) 0.003(2) 0.010(3)
C(12) 0.036(3) 0.081(6) 0.030(3) -0.022(3) 0.011(2) 0.020(3)
C(13) 0.026(3) 0.035(3) 0.033(3) -0.009(2) 0.013(2) 0.006(2)
C(14) 0.018(2) 0.031(3) 0.019(2) 0.004(2) 0.007(2) 0.004(2)
C(15) 0.018(2) 0.039(3) 0.029(3) -0.006(2) 0.006(2) 0.012(2)
C(16) 0.033(3) 0.068(5) 0.039(4) 0.009(3) 0.016(3) 0.019(3)
C(17) 0.014(2) 0.060(4) 0.037(3) 0.001(2) 0.008(2) 0.015(3)
C(18) 0.021(3) 0.047(4) 0.026(3) -0.007(2) 0.006(2) 0.012(2)

loop_
_atom_type_symbol
_atom_type_description
_atom_type_scat_dispersion_real
_atom_type_scat_dispersion_imag
_atom_type_scat_source
C C 0.003 0.002
;
International Tables for Crystallography
(1992, Vol. C, Tables 4.2.6.8 and 6.1.1.4)
;
H H 0.000 0.000
;
International Tables for Crystallography
(1992, Vol. C, Table 6.1.1.4)
;
O O 0.011 0.006
;
International Tables for Crystallography
(1992, Vol. C, Tables 4.2.6.8 and 6.1.1.4)
;
F F 0.017 0.010
;
International Tables for Crystallography
(1992, Vol. C, Tables 4.2.6.8 and 6.1.1.4)
;
Ru Ru -1.259 0.836
;
International Tables for Crystallography
(1992, Vol. C, Tables 4.2.6.8 and 6.1.1.4)
;

loop_
_geom_angle_atom_site_label_1
_geom_angle_atom_site_label_2
_geom_angle_atom_site_label_3
_geom_angle
_geom_angle_publ_flag
_geom_angle_site_symmetry_1
_geom_angle_site_symmetry_2
_geom_angle_site_symmetry_3
Ru(1) Ru(1) O(1) 89.18(8) yes 3_767 . .
Ru(1) Ru(1) O(2) 90.29(9) yes 3_767 . 3_767
Ru(1) Ru(1) O(3) 89.91(9) yes 3_767 . .
Ru(1) Ru(1) O(4) 89.27(9) yes 3_767 . 3_767
Ru(1) Ru(1) O(5) 174.54(9) yes 3_767 . .
O(1) Ru(1) O(2) 178.80(16) yes . . 3_767
O(1) Ru(1) O(3) 89.37(15) yes . . .
O(1) Ru(1) O(4) 91.97(15) yes . . 3_767
O(1) Ru(1) O(5) 85.36(13) yes . . .
O(2) Ru(1) O(3) 89.56(16) yes 3_767 . .
O(2) Ru(1) O(4) 89.09(16) yes 3_767 . 3_767
O(2) Ru(1) O(5) 95.17(13) yes 3_767 . .
O(3) Ru(1) O(4) 178.41(14) yes . . 3_767
O(3) Ru(1) O(5) 89.96(14) yes . . .
O(4) Ru(1) O(5) 90.99(13) yes 3_767 . .
Ru(1) O(1) C(1) 117.8(3) yes . . .
Ru(1) O(2) C(1) 117.8(3) yes 3_767 . .
Ru(1) O(3) C(8) 117.7(3) yes . . .
Ru(1) O(4) C(8) 118.5(3) yes 3_767 . .
Ru(1) O(5) C(15) 118.5(3) yes . . .
Ru(1) O(5) C(18) 114.8(3) yes . . .
C(15) O(5) C(18) 108.5(4) yes . . .
O(1) C(1) O(2) 124.8(5) yes . . .
O(1) C(1) C(2) 117.9(4) yes . . .
O(2) C(1) C(2) 117.2(4) yes . . .
C(1) C(2) C(3) 121.0(4) yes . . .
C(1) C(2) C(7) 119.0(4) yes . . .
C(3) C(2) C(7) 120.0(5) yes . . .
C(2) C(3) C(4) 120.9(5) yes . . .
F(1) C(4) C(3) 133.2(10) yes . . .
F(1) C(4) C(5) 108.9(10) yes . . .
C(3) C(4) C(5) 117.6(5) yes . . .
F(2) C(5) C(4) 119.0(5) yes . . .
F(2) C(5) C(6) 118.5(5) yes . . .
C(4) C(5) C(6) 122.5(6) yes . . .
F(3) C(6) C(5) 117.9(5) yes . . .
F(3) C(6) C(7) 123.0(5) yes . . .
C(5) C(6) C(7) 119.1(5) yes . . .
C(2) C(7) C(6) 119.8(4) yes . . .
O(3) C(8) O(4) 124.4(5) yes . . .
O(3) C(8) C(9) 117.6(4) yes . . .
O(4) C(8) C(9) 118.0(4) yes . . .
C(8) C(9) C(10) 120.5(5) yes . . .
C(8) C(9) C(14) 118.8(4) yes . . .
C(10) C(9) C(14) 120.6(6) yes . . .
C(9) C(10) C(11) 120.4(6) yes . . .
F(4) C(11) C(10) 122.4(17) yes . . .
F(4) C(11) C(12) 115.8(16) yes . . .
C(10) C(11) C(12) 119.1(6) yes . . .
F(5) C(12) C(11) 119.9(6) yes . . .
F(5) C(12) C(13) 119.7(6) yes . . .
C(11) C(12) C(13) 120.4(7) yes . . .
F(6) C(13) C(12) 117.5(6) yes . . .
F(6) C(13) C(14) 120.9(5) yes . . .
C(12) C(13) C(14) 121.5(6) yes . . .
C(9) C(14) C(13) 118.0(4) yes . . .
O(5) C(15) C(16) 106.6(5) yes . . .
C(15) C(16) C(17) 104.4(6) yes . . .
C(16) C(17) C(18) 102.7(5) yes . . .
O(5) C(18) C(17) 106.1(5) yes . . .
C(2) C(3) H(1) 119.6 no . . .
C(4) C(3) H(1) 119.6 no . . .
C(2) C(7) H(2) 120.1 no . . .
C(6) C(7) H(2) 120.1 no . . .
C(9) C(10) H(3) 119.8 no . . .
C(11) C(10) H(3) 119.8 no . . .
C(9) C(14) H(4) 121.0 no . . .
C(13) C(14) H(4) 121.0 no . . .
O(5) C(15) H(5) 110.2 no . . .
O(5) C(15) H(6) 110.2 no . . .
C(16) C(15) H(5) 110.2 no . . .
C(16) C(15) H(6) 110.2 no . . .
H(5) C(15) H(6) 109.5 no . . .
C(15) C(16) H(7) 110.7 no . . .
C(15) C(16) H(8) 110.7 no . . .
C(17) C(16) H(7) 110.7 no . . .
C(17) C(16) H(8) 110.7 no . . .
H(7) C(16) H(8) 109.5 no . . .
C(16) C(17) H(9) 111.1 no . . .
C(16) C(17) H(10) 111.2 no . . .
C(18) C(17) H(9) 111.2 no . . .
C(18) C(17) H(10) 111.2 no . . .
H(9) C(17) H(10) 109.5 no . . .
O(5) C(18) H(11) 110.3 no . . .
O(5) C(18) H(12) 110.3 no . . .
C(17) C(18) H(11) 110.3 no . . .
C(17) C(18) H(12) 110.3 no . . .
H(11) C(18) H(12) 109.5 no . . .

loop_
_geom_bond_atom_site_label_1
_geom_bond_atom_site_label_2
_geom_bond_distance
_geom_bond_publ_flag
_geom_bond_site_symmetry_1
_geom_bond_site_symmetry_2
Ru(1) Ru(1) 2.2744(4) yes . 3_767
Ru(1) O(1) 2.073(3) yes . .
Ru(1) O(2) 2.046(3) yes . 3_767
Ru(1) O(3) 2.068(4) yes . .
Ru(1) O(4) 2.068(4) yes . 3_767
Ru(1) O(5) 2.354(3) yes . .
F(1) C(4) 1.131(15) yes . .
F(2) C(5) 1.356(7) yes . .
F(3) C(6) 1.282(7) yes . .
F(4) C(11) 1.15(2) yes . .
F(5) C(12) 1.339(9) yes . .
F(6) C(13) 1.327(7) yes . .
O(1) C(1) 1.268(6) yes . .
O(2) C(1) 1.276(5) yes . .
O(3) C(8) 1.271(6) yes . .
O(4) C(8) 1.266(5) yes . .
O(5) C(15) 1.453(8) yes . .
O(5) C(18) 1.456(7) yes . .
C(1) C(2) 1.492(8) yes . .
C(2) C(3) 1.400(6) yes . .
C(2) C(7) 1.395(7) yes . .
C(3) C(4) 1.383(8) yes . .
C(4) C(5) 1.388(9) yes . .
C(5) C(6) 1.392(7) yes . .
C(6) C(7) 1.375(8) yes . .
C(8) C(9) 1.489(8) yes . .
C(9) C(10) 1.385(7) yes . .
C(9) C(14) 1.400(7) yes . .
C(10) C(11) 1.379(11) yes . .
C(11) C(12) 1.384(12) yes . .
C(12) C(13) 1.377(8) yes . .
C(13) C(14) 1.375(9) yes . .
C(15) C(16) 1.467(9) yes . .
C(16) C(17) 1.502(11) yes . .
C(17) C(18) 1.523(8) yes . .
C(3) H(1) 0.950 no . .
C(7) H(2) 0.950 no . .
C(10) H(3) 0.950 no . .
C(14) H(4) 0.950 no . .
C(15) H(5) 0.950 no . .
C(15) H(6) 0.950 no . .
C(16) H(7) 0.950 no . .
C(16) H(8) 0.950 no . .
C(17) H(9) 0.950 no . .
C(17) H(10) 0.950 no . .
C(18) H(11) 0.950 no . .
C(18) H(12) 0.950 no . .

loop_
_geom_contact_atom_site_label_1
_geom_contact_atom_site_label_2
_geom_contact_distance
_geom_contact_publ_flag
_geom_contact_site_symmetry_1
_geom_contact_site_symmetry_2
F(1) F(5) 2.458(17) ? . 4_465
F(1) F(6) 2.849(16) ? . 1_455
F(1) F(6) 3.090(19) ? . 4_465
F(1) O(5) 3.413(17) ? . 2_656
F(1) C(12) 3.23(2) ? . 4_465
F(1) C(13) 3.476(16) ? . 1_455
F(1) C(13) 3.52(2) ? . 4_465
F(1) C(14) 3.275(16) ? . 1_455
F(2) F(6) 3.008(6) ? . 4_465
F(2) C(12) 3.469(8) ? . 4_465
F(2) C(13) 3.163(8) ? . 4_465
F(2) C(17) 3.523(9) ? . 2_656
F(2) C(17) 3.363(8) ? . 4_565
F(2) C(18) 3.358(7) ? . 2_656
F(2) C(18) 3.228(7) ? . 4_565
F(3) O(1) 2.975(6) ? . 4_565
F(3) O(3) 3.000(5) ? . 4_565
F(3) C(1) 3.095(7) ? . 4_565
F(3) C(2) 3.328(8) ? . 4_565
F(3) C(3) 3.154(9) ? . 4_565
F(3) C(8) 3.033(6) ? . 4_565
F(3) C(9) 3.115(7) ? . 4_565
F(3) C(10) 3.411(9) ? . 4_565
F(4) O(2) 3.36(2) ? . 1_554
F(4) O(3) 3.47(3) ? . 3_766
F(4) C(7) 3.21(2) ? . 1_554
F(4) C(16) 3.26(2) ? . 3_666
F(4) C(17) 3.41(3) ? . 3_666
F(5) F(1) 2.458(17) ? . 4_664
F(5) C(4) 3.430(7) ? . 4_664
F(5) C(7) 3.424(6) ? . 1_554
F(5) C(14) 3.187(8) ? . 4_564
F(6) F(1) 2.849(16) ? . 1_655
F(6) F(1) 3.090(19) ? . 4_664
F(6) F(2) 3.008(6) ? . 4_664
F(6) O(5) 3.438(5) ? . 2_756
F(6) C(4) 3.496(7) ? . 1_655
F(6) C(4) 3.267(9) ? . 4_664
F(6) C(5) 3.128(9) ? . 4_664
F(6) C(15) 3.343(7) ? . 2_756
O(1) F(3) 2.975(6) ? . 4_564
O(2) F(4) 3.36(2) ? . 1_556
O(3) F(3) 3.000(5) ? . 4_564
O(3) F(4) 3.47(3) ? . 3_766
O(5) F(1) 3.413(17) ? . 2_646
O(5) F(6) 3.438(5) ? . 2_746
C(1) F(3) 3.095(7) ? . 4_564
C(2) F(3) 3.328(8) ? . 4_564
C(3) F(3) 3.154(9) ? . 4_564
C(4) F(5) 3.430(7) ? . 4_465
C(4) F(6) 3.496(7) ? . 1_455
C(4) F(6) 3.267(9) ? . 4_465
C(5) F(6) 3.128(9) ? . 4_465
C(6) C(10) 3.588(10) ? . 4_565
C(7) F(4) 3.21(2) ? . 1_556
C(7) F(5) 3.424(6) ? . 1_556
C(8) F(3) 3.033(6) ? . 4_564
C(9) F(3) 3.115(7) ? . 4_564
C(10) F(3) 3.411(9) ? . 4_564
C(10) C(6) 3.588(10) ? . 4_564
C(10) C(10) 3.468(10) ? . 3_766
C(12) F(1) 3.23(2) ? . 4_664
C(12) F(2) 3.469(8) ? . 4_664
C(13) F(1) 3.476(16) ? . 1_655
C(13) F(1) 3.52(2) ? . 4_664
C(13) F(2) 3.163(8) ? . 4_664
C(14) F(1) 3.275(16) ? . 1_655
C(14) F(5) 3.187(8) ? . 4_565
C(15) F(6) 3.343(7) ? . 2_746
C(16) F(4) 3.26(2) ? . 3_666
C(17) F(2) 3.523(9) ? . 2_646
C(17) F(2) 3.363(8) ? . 4_564
C(17) F(4) 3.41(3) ? . 3_666
C(18) F(2) 3.358(7) ? . 2_646
C(18) F(2) 3.228(7) ? . 4_564
F(1) H(4) 2.566 ? . 1_455
F(1) H(6) 3.275 ? . 2_656
F(1) H(10) 3.537 ? . 2_656
F(1) H(12) 3.172 ? . 2_656
F(2) H(1) 3.230 ? . 4_565
F(2) H(9) 2.698 ? . 4_565
F(2) H(10) 2.890 ? . 2_656
F(2) H(11) 2.557 ? . 4_565
F(2) H(12) 2.574 ? . 2_656
F(2) H(12) 3.477 ? . 4_565
F(3) H(1) 2.754 ? . 4_565
F(3) H(3) 3.473 ? . 4_565
F(3) H(11) 2.951 ? . 4_565
F(4) H(2) 2.677 ? . 1_554
F(4) H(3) 3.383 ? . 3_766
F(4) H(8) 2.467 ? . 3_666
F(4) H(10) 2.890 ? . 3_666
F(5) H(2) 2.505 ? . 1_554
F(5) H(4) 2.709 ? . 4_564
F(6) H(1) 3.331 ? . 1_655
F(6) H(5) 3.541 ? . 2_756
F(6) H(6) 2.698 ? . 2_756
O(1) H(7) 3.503 ? . 3_667
O(1) H(8) 3.192 ? . 3_667
O(2) H(8) 3.514 ? . 3_667
O(4) H(7) 2.988 ? . 1_655
O(4) H(8) 3.354 ? . 1_655
C(1) H(8) 3.033 ? . 3_667
C(2) H(5) 3.587 ? . 3_667
C(2) H(6) 3.248 ? . 3_667
C(2) H(8) 3.175 ? . 3_667
C(3) H(4) 3.208 ? . 1_455
C(3) H(5) 3.247 ? . 3_667
C(3) H(6) 3.192 ? . 3_667
C(4) H(4) 3.068 ? . 1_455
C(4) H(6) 3.368 ? . 3_667
C(4) H(10) 3.498 ? . 2_656
C(5) H(1) 3.576 ? . 4_565
C(5) H(6) 3.523 ? . 3_667
C(5) H(10) 3.111 ? . 2_656
C(5) H(11) 3.526 ? . 4_565
C(5) H(12) 3.477 ? . 2_656
C(6) H(1) 3.348 ? . 4_565
C(6) H(6) 3.595 ? . 3_667
C(7) H(6) 3.474 ? . 3_667
C(7) H(8) 3.496 ? . 3_667
C(8) H(7) 3.291 ? . 1_655
C(8) H(8) 3.264 ? . 1_655
C(9) H(2) 3.591 ? . 4_564
C(9) H(7) 3.454 ? . 1_655
C(9) H(9) 3.292 ? . 1_655
C(10) H(3) 2.993 ? . 3_766
C(10) H(9) 3.474 ? . 1_655
C(10) H(10) 3.194 ? . 3_666
C(11) H(2) 3.434 ? . 1_554
C(11) H(3) 3.166 ? . 3_766
C(11) H(8) 3.511 ? . 3_666
C(11) H(10) 3.405 ? . 3_666
C(12) H(2) 3.343 ? . 1_554
C(13) H(2) 3.387 ? . 4_564
C(13) H(9) 3.554 ? . 1_655
C(14) H(1) 3.357 ? . 1_655
C(14) H(2) 3.295 ? . 4_564
C(14) H(7) 3.493 ? . 1_655
C(14) H(9) 3.324 ? . 1_655
C(17) H(3) 3.193 ? . 3_666
C(17) H(12) 3.286 ? . 3_666
C(18) H(12) 3.479 ? . 3_666
H(1) F(2) 3.230 ? . 4_564
H(1) F(3) 2.754 ? . 4_564
H(1) F(6) 3.331 ? . 1_455
H(1) C(5) 3.576 ? . 4_564
H(1) C(6) 3.348 ? . 4_564
H(1) C(14) 3.357 ? . 1_455
H(1) H(4) 2.766 ? . 1_455
H(1) H(5) 3.184 ? . 3_667
H(1) H(6) 3.567 ? . 3_667
H(2) F(4) 2.677 ? . 1_556
H(2) F(5) 2.505 ? . 1_556
H(2) C(9) 3.591 ? . 4_565
H(2) C(11) 3.434 ? . 1_556
H(2) C(12) 3.343 ? . 1_556
H(2) C(13) 3.387 ? . 4_565
H(2) C(14) 3.295 ? . 4_565
H(2) H(4) 3.544 ? . 4_565
H(2) H(8) 3.584 ? . 3_667
H(3) F(3) 3.473 ? . 4_564
H(3) F(4) 3.383 ? . 3_766
H(3) C(10) 2.993 ? . 3_766
H(3) C(11) 3.166 ? . 3_766
H(3) C(17) 3.193 ? . 3_666
H(3) H(3) 2.774 ? . 3_766
H(3) H(9) 2.974 ? . 3_666
H(3) H(10) 2.602 ? . 3_666
H(4) F(1) 2.566 ? . 1_655
H(4) F(5) 2.709 ? . 4_565
H(4) C(3) 3.208 ? . 1_655
H(4) C(4) 3.068 ? . 1_655
H(4) H(1) 2.766 ? . 1_655
H(4) H(2) 3.544 ? . 4_564
H(4) H(7) 3.336 ? . 1_655
H(5) F(6) 3.541 ? . 2_746
H(5) C(2) 3.587 ? . 3_667
H(5) C(3) 3.247 ? . 3_667
H(5) H(1) 3.184 ? . 3_667
H(5) H(5) 3.581 ? . 3_667
H(5) H(7) 2.746 ? . 3_667
H(6) F(1) 3.275 ? . 2_646
H(6) F(6) 2.698 ? . 2_746
H(6) C(2) 3.248 ? . 3_667
H(6) C(3) 3.192 ? . 3_667
H(6) C(4) 3.368 ? . 3_667
H(6) C(5) 3.523 ? . 3_667
H(6) C(6) 3.595 ? . 3_667
H(6) C(7) 3.474 ? . 3_667
H(6) H(1) 3.567 ? . 3_667
H(7) O(1) 3.503 ? . 3_667
H(7) O(4) 2.988 ? . 1_455
H(7) C(8) 3.291 ? . 1_455
H(7) C(9) 3.454 ? . 1_455
H(7) C(14) 3.493 ? . 1_455
H(7) H(4) 3.336 ? . 1_455
H(7) H(5) 2.746 ? . 3_667
H(7) H(7) 3.434 ? . 3_667
H(8) F(4) 2.467 ? . 3_666
H(8) O(1) 3.192 ? . 3_667
H(8) O(2) 3.514 ? . 3_667
H(8) O(4) 3.354 ? . 1_455
H(8) C(1) 3.033 ? . 3_667
H(8) C(2) 3.175 ? . 3_667
H(8) C(7) 3.496 ? . 3_667
H(8) C(8) 3.264 ? . 1_455
H(8) C(11) 3.511 ? . 3_666
H(8) H(2) 3.584 ? . 3_667
H(9) F(2) 2.698 ? . 4_564
H(9) C(9) 3.292 ? . 1_455
H(9) C(10) 3.474 ? . 1_455
H(9) C(13) 3.554 ? . 1_455
H(9) C(14) 3.324 ? . 1_455
H(9) H(3) 2.974 ? . 3_666
H(9) H(12) 2.820 ? . 3_666
H(10) F(1) 3.537 ? . 2_646
H(10) F(2) 2.890 ? . 2_646
H(10) F(4) 2.890 ? . 3_666
H(10) C(4) 3.498 ? . 2_646
H(10) C(5) 3.111 ? . 2_646
H(10) C(10) 3.194 ? . 3_666
H(10) C(11) 3.405 ? . 3_666
H(10) H(3) 2.602 ? . 3_666
H(10) H(11) 3.473 ? . 3_666
H(10) H(12) 3.238 ? . 3_666
H(11) F(2) 2.557 ? . 4_564
H(11) F(3) 2.951 ? . 4_564
H(11) C(5) 3.526 ? . 4_564
H(11) H(10) 3.473 ? . 3_666
H(11) H(12) 3.454 ? . 3_666
H(12) F(1) 3.172 ? . 2_646
H(12) F(2) 2.574 ? . 2_646
H(12) F(2) 3.477 ? . 4_564
H(12) C(5) 3.477 ? . 2_646
H(12) C(17) 3.286 ? . 3_666
H(12) C(18) 3.479 ? . 3_666
H(12) H(9) 2.820 ? . 3_666
H(12) H(10) 3.238 ? . 3_666
H(12) H(11) 3.454 ? . 3_666
H(12) H(12) 3.165 ? . 3_666
